data_9017083
loop_
_publ_author_name
'Fregola, R. A.'
'Skogby, H.'
'Bosi, F.'
'D'Ippolito V'
'Andreozzi, G. B.'
'Halenius, U.'

_publ_section_title
;
 Optical absorption spectroscopy study of the causes for color variations in natural
 Fe-bearing gahnite: Insights from iron valency and site distribution data
 Note: Sample Ni8967e
;
_journal_name_full 'American Mineralogist'
_journal_page_first 2187
_journal_page_last 2195
_journal_volume 99
_journal_year 2014
_chemical_compound_source 'Jemaa, Kaduna, Nigeria'
_chemical_formula_sum 'Al1.98 Fe0.1 Mg0.01 O4 Zn0.91'
_chemical_name_mineral Gahnite
_space_group_IT_number 227
_space_group_name_Hall '-F 4vw 2vw 3'
_space_group_name_H-M_alt 'F d -3 m :2'
_symmetry_space_group_name_H-M 'F d -3 m :2'
_cell_angle_alpha 90
_cell_angle_beta 90
_cell_angle_gamma 90
_cell_length_a 8.0954
_cell_length_b 8.0954
_cell_length_c 8.0954
_cell_formula_units_Z 8
_cell_volume 530.536
_database_code_amcsd 0020409
_exptl_crystal_density_diffrn 4.576
_cod_data_source_file inputs/fixed/downloads/05/05804.cif
_cod_data_source_block 05804
_cod_original_sg_symbol_H-M 'F d -3 m'
_cod_original_formula_sum 'Zn.91 Fe.1 Al1.98 Mg.01 O4'
_cod_database_code 9017083

loop_
_space_group_symop_operation_xyz
x,y,z
x,1/2+y,1/2+z
1/2+x,y,1/2+z
1/2+x,1/2+y,z
3/4+z,1/2-x,1/4+y
3/4+z,-x,3/4+y
1/4+z,1/2-x,3/4+y
1/4+z,-x,1/4+y
3/4-y,1/2+z,1/4-x
3/4-y,+z,3/4-x
1/4-y,1/2+z,3/4-x
1/4-y,+z,1/4-x
3/4+x,1/2-y,1/4+z
3/4+x,-y,3/4+z
1/4+x,1/2-y,3/4+z
1/4+x,-y,1/4+z
3/4-z,1/2+x,1/4-y
3/4-z,+x,3/4-y
1/4-z,1/2+x,3/4-y
1/4-z,+x,1/4-y
3/4+y,1/2-z,1/4+x
3/4+y,-z,3/4+x
1/4+y,1/2-z,3/4+x
1/4+y,-z,1/4+x
3/4-x,1/2+y,1/4-z
3/4-x,+y,3/4-z
1/4-x,1/2+y,3/4-z
1/4-x,+y,1/4-z
1/2+x,3/4-z,1/4-y
1/2+x,1/4-z,3/4-y
+x,3/4-z,3/4-y
+x,1/4-z,1/4-y
1/2-z,3/4+y,1/4+x
1/2-z,1/4+y,3/4+x
-z,3/4+y,3/4+x
-z,1/4+y,1/4+x
1/2+y,3/4-x,1/4-z
1/2+y,1/4-x,3/4-z
+y,3/4-x,3/4-z
+y,1/4-x,1/4-z
1/2-x,3/4+z,1/4+y
1/2-x,1/4+z,3/4+y
-x,3/4+z,3/4+y
-x,1/4+z,1/4+y
1/2+z,3/4-y,1/4-x
1/2+z,1/4-y,3/4-x
+z,3/4-y,3/4-x
+z,1/4-y,1/4-x
1/2-y,3/4+x,1/4+z
1/2-y,1/4+x,3/4+z
-y,3/4+x,3/4+z
-y,1/4+x,1/4+z
x,1/2+z,1/2+y
x,+z,+y
1/2+x,1/2+z,+y
1/2+x,+z,1/2+y
-z,1/2-y,1/2-x
-z,-y,-x
1/2-z,1/2-y,-x
1/2-z,-y,1/2-x
y,1/2+x,1/2+z
y,+x,+z
1/2+y,1/2+x,+z
1/2+y,+x,1/2+z
-x,1/2-z,1/2-y
-x,-z,-y
1/2-x,1/2-z,-y
1/2-x,-z,1/2-y
z,1/2+y,1/2+x
z,+y,+x
1/2+z,1/2+y,+x
1/2+z,+y,1/2+x
-y,1/2-x,1/2-z
-y,-x,-z
1/2-y,1/2-x,-z
1/2-y,-x,1/2-z
3/4+z,1/4+x,1/2-y
3/4+z,3/4+x,-y
1/4+z,1/4+x,-y
1/4+z,3/4+x,1/2-y
3/4-y,1/4-z,1/2+x
3/4-y,3/4-z,+x
1/4-y,1/4-z,+x
1/4-y,3/4-z,1/2+x
3/4+x,1/4+y,1/2-z
3/4+x,3/4+y,-z
1/4+x,1/4+y,-z
1/4+x,3/4+y,1/2-z
3/4-z,1/4-x,1/2+y
3/4-z,3/4-x,+y
1/4-z,1/4-x,+y
1/4-z,3/4-x,1/2+y
3/4+y,1/4+z,1/2-x
3/4+y,3/4+z,-x
1/4+y,1/4+z,-x
1/4+y,3/4+z,1/2-x
3/4-x,1/4-y,1/2+z
3/4-x,3/4-y,+z
1/4-x,1/4-y,+z
1/4-x,3/4-y,1/2+z
-z,3/4+x,3/4+y
-z,1/4+x,1/4+y
1/2-z,3/4+x,1/4+y
1/2-z,1/4+x,3/4+y
y,3/4-z,3/4-x
y,1/4-z,1/4-x
1/2+y,3/4-z,1/4-x
1/2+y,1/4-z,3/4-x
-x,3/4+y,3/4+z
-x,1/4+y,1/4+z
1/2-x,3/4+y,1/4+z
1/2-x,1/4+y,3/4+z
z,3/4-x,3/4-y
z,1/4-x,1/4-y
1/2+z,3/4-x,1/4-y
1/2+z,1/4-x,3/4-y
-y,3/4+z,3/4+x
-y,1/4+z,1/4+x
1/2-y,3/4+z,1/4+x
1/2-y,1/4+z,3/4+x
x,3/4-y,3/4-z
x,1/4-y,1/4-z
1/2+x,3/4-y,1/4-z
1/2+x,1/4-y,3/4-z
1/4-x,1/2+z,3/4-y
1/4-x,+z,1/4-y
3/4-x,1/2+z,1/4-y
3/4-x,+z,3/4-y
1/4+z,1/2-y,3/4+x
1/4+z,-y,1/4+x
3/4+z,1/2-y,1/4+x
3/4+z,-y,3/4+x
1/4-y,1/2+x,3/4-z
1/4-y,+x,1/4-z
3/4-y,1/2+x,1/4-z
3/4-y,+x,3/4-z
1/4+x,1/2-z,3/4+y
1/4+x,-z,1/4+y
3/4+x,1/2-z,1/4+y
3/4+x,-z,3/4+y
1/4-z,1/2+y,3/4-x
1/4-z,+y,1/4-x
3/4-z,1/2+y,1/4-x
3/4-z,+y,3/4-x
1/4+y,1/2-x,3/4+z
1/4+y,-x,1/4+z
3/4+y,1/2-x,1/4+z
3/4+y,-x,3/4+z
3/4-x,3/4-z,y
3/4-x,1/4-z,1/2+y
1/4-x,3/4-z,1/2+y
1/4-x,1/4-z,y
3/4+z,3/4+y,-x
3/4+z,1/4+y,1/2-x
1/4+z,3/4+y,1/2-x
1/4+z,1/4+y,-x
3/4-y,3/4-x,z
3/4-y,1/4-x,1/2+z
1/4-y,3/4-x,1/2+z
1/4-y,1/4-x,z
3/4+x,3/4+z,-y
3/4+x,1/4+z,1/2-y
1/4+x,3/4+z,1/2-y
1/4+x,1/4+z,-y
3/4-z,3/4-y,x
3/4-z,1/4-y,1/2+x
1/4-z,3/4-y,1/2+x
1/4-z,1/4-y,x
3/4+y,3/4+x,-z
3/4+y,1/4+x,1/2-z
1/4+y,3/4+x,1/2-z
1/4+y,1/4+x,-z
-z,-x,-y
-z,1/2-x,1/2-y
1/2-z,-x,1/2-y
1/2-z,1/2-x,-y
y,z,x
y,1/2+z,1/2+x
1/2+y,z,1/2+x
1/2+y,1/2+z,x
-x,-y,-z
-x,1/2-y,1/2-z
1/2-x,-y,1/2-z
1/2-x,1/2-y,-z
z,x,y
z,1/2+x,1/2+y
1/2+z,x,1/2+y
1/2+z,1/2+x,y
-y,-z,-x
-y,1/2-z,1/2-x
1/2-y,-z,1/2-x
1/2-y,1/2-z,-x

loop_
_atom_site_aniso_label
_atom_site_aniso_U_11
_atom_site_aniso_U_22
_atom_site_aniso_U_33
_atom_site_aniso_U_12
_atom_site_aniso_U_13
_atom_site_aniso_U_23
ZnT 0.00440 0.00440 0.00440 0.00000 0.00000 0.00000
FeT 0.00440 0.00440 0.00440 0.00000 0.00000 0.00000
AlM 0.00354 0.00354 0.00354 -0.00035 -0.00035 -0.00035
FeM 0.00354 0.00354 0.00354 -0.00035 -0.00035 -0.00035
MgM 0.00354 0.00354 0.00354 -0.00035 -0.00035 -0.00035
O 0.00354 0.00354 0.00354 -0.00023 -0.00023 -0.00023

loop_
_atom_site_label
_atom_site_fract_x
_atom_site_fract_y
_atom_site_fract_z
_atom_site_occupancy
_atom_site_U_iso_or_equiv
ZnT 0.12500 0.12500 0.12500 0.91000 0.00440
FeT 0.12500 0.12500 0.12500 0.09000 0.00440
AlM 0.50000 0.50000 0.50000 0.99000 0.00354
FeM 0.50000 0.50000 0.50000 0.00500 0.00354
MgM 0.50000 0.50000 0.50000 0.00500 0.00354
O 0.26413 0.26413 0.26413 1.00000 0.00354

loop_
_cod_related_entry_id
_cod_related_entry_database
_cod_related_entry_code
1 AMCSD 0020409
